data_1517689
loop_
_publ_author_name
'Xue-Qin Song'
'Ding-Ye Xing'
'Yao-Kun Lei'
'Meng-Meng Zhao'
'Guo-Quan Cheng'
'Xiao-Run Wang'
'Yun-Qiao Peng'

_publ_section_title
;
 Lanthanide coordination polymers constructed by a new semirigid bridging
 salicylamide ligand: Synthesis, supramolecular structure and luminescence
 properties
;
_journal_name_full
;
Inorganica Chimica Acta
;
_journal_page_first 113
_journal_page_last 122
_journal_volume 404
_journal_year 2013
_chemical_formula_sum 'C40 H42 Gd N7 O18'
_chemical_formula_weight 1066.06
_space_group_IT_number 2
_symmetry_cell_setting triclinic
_symmetry_space_group_name_Hall '-P 1'
_symmetry_space_group_name_H-M 'P -1'
_atom_sites_solution_hydrogens geom
_atom_sites_solution_primary direct
_atom_sites_solution_secondary difmap
_cell_angle_alpha 82.056(2)
_cell_angle_beta 81.464(3)
_cell_angle_gamma 67.014(2)
_cell_formula_units_Z 2
_cell_length_a 10.2946(13)
_cell_length_b 12.2250(16)
_cell_length_c 19.575(3)
_cell_measurement_reflns_used 4372
_cell_measurement_temperature 296(2)
_cell_measurement_theta_max 23.57
_cell_measurement_theta_min 2.16
_cell_volume 2234.1(5)
_computing_cell_refinement 'Bruker SMART'
_computing_data_collection 'Bruker SMART'
_computing_data_reduction 'Bruker SAINT'
_computing_molecular_graphics 'Bruker SHELXTL'
_computing_publication_material 'Bruker SHELXTL'
_computing_structure_refinement 'SHELXL-97 (Sheldrick, 1997)'
_computing_structure_solution 'SHELXS-97 (Sheldrick, 1990)'
_diffrn_ambient_temperature 296(2)
_diffrn_measured_fraction_theta_full 0.998
_diffrn_measured_fraction_theta_max 0.998
_diffrn_measurement_device_type 'CCD area detector'
_diffrn_measurement_method 'phi and omega scans'
_diffrn_radiation_monochromator graphite
_diffrn_radiation_source 'fine-focus sealed tube'
_diffrn_radiation_type MoK\a
_diffrn_radiation_wavelength 0.71073
_diffrn_reflns_av_R_equivalents 0.0251
_diffrn_reflns_av_sigmaI/netI 0.0469
_diffrn_reflns_limit_h_max 12
_diffrn_reflns_limit_h_min -10
_diffrn_reflns_limit_k_max 14
_diffrn_reflns_limit_k_min -14
_diffrn_reflns_limit_l_max 23
_diffrn_reflns_limit_l_min -20
_diffrn_reflns_number 12362
_diffrn_reflns_theta_full 25.10
_diffrn_reflns_theta_max 25.10
_diffrn_reflns_theta_min 2.02
_exptl_absorpt_coefficient_mu 1.567
_exptl_absorpt_correction_type none
_exptl_crystal_colour colorless
_exptl_crystal_density_diffrn 1.585
_exptl_crystal_density_method 'not measured'
_exptl_crystal_description block
_exptl_crystal_F_000 1078
_exptl_crystal_size_max 0.28
_exptl_crystal_size_mid 0.21
_exptl_crystal_size_min 0.18
_refine_diff_density_max 0.615
_refine_diff_density_min -0.366
_refine_diff_density_rms 0.071
_refine_ls_extinction_method none
_refine_ls_goodness_of_fit_ref 1.019
_refine_ls_hydrogen_treatment mixed
_refine_ls_matrix_type full
_refine_ls_number_parameters 607
_refine_ls_number_reflns 7935
_refine_ls_number_restraints 3
_refine_ls_restrained_S_all 1.019
_refine_ls_R_factor_all 0.0407
_refine_ls_R_factor_gt 0.0330
_refine_ls_shift/su_max 0.002
_refine_ls_shift/su_mean 0.000
_refine_ls_structure_factor_coef Fsqd
_refine_ls_weighting_details 'calc w=1/[\s^2^(Fo^2^)+(0.0366P)^2^+0.6366P] where P=(Fo^2^+2Fc^2^)/3'
_refine_ls_weighting_scheme calc
_refine_ls_wR_factor_gt 0.0752
_refine_ls_wR_factor_ref 0.0795
_reflns_number_gt 6892
_reflns_number_total 7935
_reflns_threshold_expression >2sigma(I)
_cod_data_source_file ICA-2013-404-113-122-3.cif
_cod_data_source_block c4403gd_0m
_cod_original_sg_symbol_H-M P-1
_cod_database_code 1517689

loop_
_symmetry_equiv_pos_as_xyz
'x, y, z'
'-x, -y, -z'

loop_
_atom_site_label
_atom_site_type_symbol
_atom_site_fract_x
_atom_site_fract_y
_atom_site_fract_z
_atom_site_U_iso_or_equiv
_atom_site_adp_type
_atom_site_occupancy
_atom_site_symmetry_multiplicity
_atom_site_calc_flag
_atom_site_refinement_flags
Gd1 Gd 0.170937(17) 0.209308(14) 0.286055(9) 0.03693(7) Uani 1 1 d .
C1 C -0.1820(5) 0.5724(5) -0.0475(3) 0.0727(14) Uani 1 1 d .
H1A H -0.1362 0.4914 -0.0592 0.109 Uiso 1 1 calc R
H1B H -0.1130 0.5988 -0.0350 0.109 Uiso 1 1 calc R
H1C H -0.2256 0.6224 -0.0867 0.109 Uiso 1 1 calc R
C2 C -0.3916(4) 0.5393(3) 0.0020(2) 0.0470(9) Uani 1 1 d .
C3 C -0.5028(4) 0.5623(3) 0.05521(19) 0.0438(9) Uani 1 1 d .
C4 C -0.6096(4) 0.5216(3) 0.0527(2) 0.0476(9) Uani 1 1 d .
H4 H -0.6832 0.5353 0.0883 0.057 Uiso 1 1 calc R
C5 C -0.5057(4) 0.6288(3) 0.1144(2) 0.0483(9) Uani 1 1 d .
H5A H -0.4957 0.7037 0.0973 0.058 Uiso 1 1 calc R
H5B H -0.5947 0.6457 0.1437 0.058 Uiso 1 1 calc R
C6 C -0.3391(4) 0.6011(3) 0.19711(18) 0.0379(8) Uani 1 1 d .
C7 C -0.4143(4) 0.7112(3) 0.2232(2) 0.0484(9) Uani 1 1 d .
H7 H -0.5039 0.7579 0.2097 0.058 Uiso 1 1 calc R
C8 C -0.3572(5) 0.7512(4) 0.2685(2) 0.0597(11) Uani 1 1 d .
H8 H -0.4084 0.8251 0.2856 0.072 Uiso 1 1 calc R
C9 C -0.2244(5) 0.6832(4) 0.2894(2) 0.0621(12) Uani 1 1 d .
H9 H -0.1853 0.7115 0.3195 0.074 Uiso 1 1 calc R
C10 C -0.1508(4) 0.5729(3) 0.2649(2) 0.0508(10) Uani 1 1 d .
H10 H -0.0623 0.5263 0.2797 0.061 Uiso 1 1 calc R
C11 C -0.2048(3) 0.5295(3) 0.21881(18) 0.0353(8) Uani 1 1 d .
C12 C -0.1189(3) 0.4085(3) 0.19560(19) 0.0366(8) Uani 1 1 d .
C13 C -0.0786(4) 0.2648(3) 0.1109(2) 0.0474(9) Uani 1 1 d .
H13A H 0.0121 0.2208 0.1290 0.057 Uiso 1 1 calc R
H13B H -0.0621 0.2717 0.0607 0.057 Uiso 1 1 calc R
C14 C -0.1749(4) 0.1974(3) 0.1333(2) 0.0452(9) Uani 1 1 d .
C15 C -0.2905(5) 0.2165(4) 0.0983(3) 0.0663(12) Uani 1 1 d .
H15 H -0.3101 0.2710 0.0595 0.080 Uiso 1 1 calc R
C16 C -0.3759(5) 0.1530(5) 0.1222(3) 0.0847(17) Uani 1 1 d .
H16 H -0.4550 0.1656 0.1000 0.102 Uiso 1 1 calc R
C17 C -0.3443(5) 0.0723(5) 0.1782(3) 0.0801(15) Uani 1 1 d .
H17 H -0.3986 0.0267 0.1942 0.096 Uiso 1 1 calc R
C18 C -0.2305(5) 0.0604(5) 0.2101(3) 0.0749(14) Uani 1 1 d .
H18 H -0.2101 0.0066 0.2493 0.090 Uiso 1 1 calc R
C19 C 0.1376(6) -0.2276(5) 0.2780(3) 0.0857(16) Uani 1 1 d .
H19 H 0.1157 -0.1999 0.2328 0.103 Uiso 1 1 calc R
C20 C 0.1661(6) -0.3445(5) 0.2983(4) 0.096(2) Uani 1 1 d .
H20 H 0.1664 -0.3963 0.2676 0.116 Uiso 1 1 calc R
C21 C 0.1941(7) -0.3829(5) 0.3644(5) 0.124(3) Uani 1 1 d .
H21 H 0.2117 -0.4620 0.3806 0.149 Uiso 1 1 calc R
C31 C 0.6102(3) -0.1435(3) 0.43966(18) 0.0338(7) Uani 1 1 d .
C22 C 0.1963(6) -0.3042(4) 0.4078(4) 0.102(2) Uani 1 1 d .
H22 H 0.2165 -0.3300 0.4534 0.122 Uiso 1 1 calc R
C23 C 0.1689(4) -0.1885(3) 0.3834(2) 0.0463(9) Uani 1 1 d .
C24 C 0.1713(4) -0.0991(4) 0.4280(2) 0.0492(9) Uani 1 1 d .
H24A H 0.1122 -0.0195 0.4106 0.059 Uiso 1 1 calc R
H24B H 0.1328 -0.1144 0.4750 0.059 Uiso 1 1 calc R
C25 C 0.3601(3) -0.0179(3) 0.40488(18) 0.0356(8) Uani 1 1 d .
C26 C 0.5102(3) -0.0371(3) 0.41327(17) 0.0321(7) Uani 1 1 d .
C27 C 0.5507(4) 0.0603(3) 0.39501(19) 0.0431(9) Uani 1 1 d .
H27 H 0.4856 0.1323 0.3775 0.052 Uiso 1 1 calc R
C28 C 0.6855(4) 0.0518(3) 0.4024(2) 0.0519(10) Uani 1 1 d .
H28 H 0.7110 0.1175 0.3901 0.062 Uiso 1 1 calc R
C29 C 0.7817(4) -0.0543(3) 0.4280(2) 0.0494(10) Uani 1 1 d .
H29 H 0.8728 -0.0602 0.4326 0.059 Uiso 1 1 calc R
C30 C 0.7459(3) -0.1519(3) 0.4471(2) 0.0410(8) Uani 1 1 d .
H30 H 0.8120 -0.2231 0.4648 0.049 Uiso 1 1 calc R
C32 C 0.6614(4) -0.3491(3) 0.4884(2) 0.0491(10) Uani 1 1 d .
H32A H 0.6825 -0.3394 0.5333 0.059 Uiso 1 1 calc R
H32B H 0.7496 -0.3812 0.4588 0.059 Uiso 1 1 calc R
C33 C 0.5961(4) -0.4997(3) 0.4435(2) 0.0508(10) Uani 1 1 d .
H33 H 0.6609 -0.4991 0.4050 0.061 Uiso 1 1 calc R
C34 C 0.5791(4) -0.4290(3) 0.4956(2) 0.0487(10) Uani 1 1 d .
C35 C 0.4809(4) -0.4279(3) 0.5533(2) 0.0510(10) Uani 1 1 d .
C36 C 0.3805(6) -0.3617(5) 0.6654(3) 0.0769(14) Uani 1 1 d .
H36A H 0.2854 -0.3413 0.6546 0.115 Uiso 1 1 calc R
H36B H 0.3813 -0.3068 0.6958 0.115 Uiso 1 1 calc R
H36C H 0.4150 -0.4412 0.6877 0.115 Uiso 1 1 calc R
C37 C 0.7149(7) 0.8637(7) 0.0321(4) 0.124(3) Uani 1 1 d .
H37A H 0.6685 0.9457 0.0419 0.185 Uiso 1 1 calc R
H37B H 0.6480 0.8252 0.0420 0.185 Uiso 1 1 calc R
H37C H 0.7515 0.8597 -0.0159 0.185 Uiso 1 1 calc R
C38 C 0.8333(8) 0.8028(7) 0.0760(4) 0.117(2) Uani 1 1 d .
H38A H 0.7969 0.8000 0.1246 0.141 Uiso 1 1 calc R
H38B H 0.8863 0.7218 0.0638 0.141 Uiso 1 1 calc R
C39 C 1.0485(7) 0.8270(6) 0.0866(3) 0.0916(19) Uani 1 1 d .
C40 C 1.1285(6) 0.9058(6) 0.0754(3) 0.1017(19) Uani 1 1 d .
H40A H 1.1102 0.9489 0.1155 0.153 Uiso 1 1 calc R
H40B H 1.0994 0.9611 0.0355 0.153 Uiso 1 1 calc R
H40C H 1.2281 0.8588 0.0679 0.153 Uiso 1 1 calc R
N1 N 0.3157(3) -0.1055(3) 0.42840(17) 0.0426(7) Uani 1 1 d .
N2 N -0.1401(3) 0.3840(3) 0.13557(16) 0.0450(7) Uani 1 1 d .
N3 N 0.1391(4) -0.1496(3) 0.3194(2) 0.0624(10) Uani 1 1 d .
N4 N -0.1463(4) 0.1205(3) 0.18915(19) 0.0581(9) Uani 1 1 d .
N5 N 0.0296(4) 0.3397(4) 0.4061(2) 0.0717(11) Uani 1 1 d .
N6 N 0.3428(4) 0.3486(3) 0.23415(18) 0.0543(8) Uani 1 1 d .
N7 N 0.3308(3) 0.0493(3) 0.1791(2) 0.0553(9) Uani 1 1 d .
O1 O -0.0297(3) 0.3344(2) 0.23248(14) 0.0493(7) Uani 1 1 d .
O2 O 0.2801(3) 0.0796(2) 0.37798(14) 0.0478(6) Uani 1 1 d .
O3 O -0.3890(2) 0.5541(2) 0.15300(14) 0.0459(6) Uani 1 1 d .
O4 O 0.5681(2) -0.2375(2) 0.45721(15) 0.0490(7) Uani 1 1 d .
O5 O 0.4692(3) -0.3554(3) 0.60314(17) 0.0644(8) Uani 1 1 d .
O6 O -0.2869(3) 0.5792(3) 0.00907(15) 0.0623(8) Uani 1 1 d .
O7 O -0.0136(3) 0.2655(3) 0.38787(17) 0.0733(9) Uani 1 1 d .
O8 O 0.1341(4) 0.3521(3) 0.36951(18) 0.0710(9) Uani 1 1 d .
O9 O -0.0271(5) 0.3951(5) 0.4565(2) 0.1291(18) Uani 1 1 d .
O12 O 0.4157(4) 0.4053(3) 0.21324(19) 0.0853(11) Uani 1 1 d .
O10 O 0.3907(3) 0.2478(2) 0.26971(15) 0.0553(7) Uani 1 1 d .
O11 O 0.2151(3) 0.3836(2) 0.22225(15) 0.0579(7) Uani 1 1 d .
O13 O 0.3528(3) 0.0195(2) 0.24156(16) 0.0575(7) Uani 1 1 d .
O14 O 0.2491(3) 0.1565(2) 0.16443(15) 0.0564(7) Uani 1 1 d .
O15 O 0.3858(4) -0.0189(3) 0.13452(19) 0.0932(12) Uani 1 1 d .
O16 O 0.0481(3) 0.0860(3) 0.28008(18) 0.0611(8) Uani 1 1 d D
O17 O 1.0867(7) 0.7306(5) 0.1169(4) 0.185(3) Uani 1 1 d .
O18 O 0.9239(5) 0.8710(4) 0.0635(3) 0.1106(14) Uani 1 1 d .
H1W H -0.013(4) 0.100(3) 0.2515(19) 0.070(14) Uiso 1 1 d D
H2W H 0.096(4) 0.011(2) 0.288(3) 0.094(18) Uiso 1 1 d D

loop_
_atom_site_aniso_label
_atom_site_aniso_U_11
_atom_site_aniso_U_22
_atom_site_aniso_U_33
_atom_site_aniso_U_23
_atom_site_aniso_U_13
_atom_site_aniso_U_12
Gd1 0.03632(11) 0.02820(10) 0.04354(12) 0.00034(7) -0.01527(7) -0.00648(7)
C1 0.069(3) 0.098(4) 0.067(3) -0.007(3) -0.003(2) -0.050(3)
C2 0.042(2) 0.056(2) 0.044(2) 0.0049(18) -0.0177(17) -0.0183(18)
C3 0.039(2) 0.048(2) 0.039(2) 0.0070(17) -0.0162(16) -0.0103(16)
C4 0.0351(19) 0.060(2) 0.044(2) 0.0070(19) -0.0132(16) -0.0150(17)
C5 0.039(2) 0.051(2) 0.049(2) -0.0002(18) -0.0160(17) -0.0068(17)
C6 0.043(2) 0.0344(18) 0.036(2) 0.0018(15) -0.0103(15) -0.0136(15)
C7 0.045(2) 0.041(2) 0.047(2) -0.0050(18) -0.0113(17) -0.0004(17)
C8 0.069(3) 0.041(2) 0.060(3) -0.016(2) -0.013(2) -0.006(2)
C9 0.077(3) 0.049(2) 0.064(3) -0.016(2) -0.026(2) -0.017(2)
C10 0.052(2) 0.042(2) 0.058(3) -0.0081(19) -0.0248(19) -0.0100(18)
C11 0.0389(18) 0.0303(17) 0.036(2) 0.0005(15) -0.0109(14) -0.0113(14)
C12 0.0353(18) 0.0299(17) 0.042(2) 0.0031(15) -0.0113(15) -0.0089(14)
C13 0.048(2) 0.040(2) 0.048(2) -0.0129(18) -0.0088(17) -0.0060(17)
C14 0.039(2) 0.042(2) 0.051(3) -0.0169(18) -0.0067(17) -0.0073(16)
C15 0.061(3) 0.062(3) 0.076(3) -0.005(2) -0.029(2) -0.015(2)
C16 0.054(3) 0.090(4) 0.122(5) -0.021(4) -0.031(3) -0.029(3)
C17 0.066(3) 0.087(4) 0.097(4) -0.007(3) -0.010(3) -0.039(3)
C18 0.079(3) 0.089(4) 0.067(4) 0.000(3) -0.012(3) -0.043(3)
C19 0.122(5) 0.072(3) 0.074(4) -0.014(3) -0.020(3) -0.042(3)
C20 0.091(4) 0.058(3) 0.151(7) -0.033(4) -0.037(4) -0.023(3)
C21 0.145(6) 0.043(3) 0.209(9) 0.024(4) -0.110(6) -0.041(3)
C31 0.0374(18) 0.0298(17) 0.036(2) -0.0038(14) -0.0038(14) -0.0139(14)
C22 0.132(5) 0.062(3) 0.134(6) 0.040(3) -0.092(4) -0.050(3)
C23 0.0340(19) 0.041(2) 0.065(3) 0.0070(19) -0.0182(17) -0.0156(16)
C24 0.039(2) 0.056(2) 0.056(3) 0.0010(19) -0.0115(17) -0.0207(18)
C25 0.0382(18) 0.0343(18) 0.0322(19) -0.0017(15) -0.0099(14) -0.0096(15)
C26 0.0376(18) 0.0321(17) 0.0269(18) -0.0021(14) -0.0069(13) -0.0124(14)
C27 0.056(2) 0.0323(18) 0.043(2) 0.0036(16) -0.0134(17) -0.0182(17)
C28 0.062(3) 0.047(2) 0.059(3) 0.0054(19) -0.013(2) -0.034(2)
C29 0.044(2) 0.051(2) 0.062(3) -0.003(2) -0.0076(18) -0.0269(18)
C30 0.0350(18) 0.0347(18) 0.053(2) -0.0030(17) -0.0100(16) -0.0115(15)
C32 0.042(2) 0.0290(18) 0.075(3) 0.0138(18) -0.0211(19) -0.0120(16)
C33 0.040(2) 0.039(2) 0.071(3) 0.013(2) -0.0111(18) -0.0158(17)
C34 0.041(2) 0.0306(18) 0.074(3) 0.0146(19) -0.0206(19) -0.0140(16)
C35 0.049(2) 0.0316(19) 0.072(3) 0.0127(19) -0.021(2) -0.0146(17)
C36 0.092(4) 0.080(3) 0.071(4) 0.004(3) -0.012(3) -0.047(3)
C37 0.105(5) 0.132(6) 0.146(7) -0.042(5) 0.005(5) -0.054(5)
C38 0.141(6) 0.121(6) 0.109(6) -0.011(5) 0.002(5) -0.075(5)
C39 0.105(5) 0.072(4) 0.066(4) -0.012(3) -0.015(3) 0.004(4)
C40 0.091(4) 0.109(5) 0.101(5) -0.009(4) -0.011(3) -0.034(4)
N1 0.0348(16) 0.0414(17) 0.054(2) 0.0036(14) -0.0154(13) -0.0160(13)
N2 0.0529(18) 0.0354(16) 0.0422(19) -0.0079(14) -0.0167(14) -0.0063(14)
N3 0.086(3) 0.0455(19) 0.063(3) 0.0013(18) -0.018(2) -0.0303(19)
N4 0.062(2) 0.066(2) 0.054(2) -0.0022(19) -0.0156(17) -0.0307(19)
N5 0.064(3) 0.072(3) 0.060(3) -0.018(2) -0.022(2) 0.004(2)
N6 0.069(2) 0.053(2) 0.049(2) 0.0022(17) -0.0117(17) -0.0309(19)
N7 0.0430(19) 0.049(2) 0.070(3) -0.0169(19) -0.0109(17) -0.0076(16)
O1 0.0471(15) 0.0365(13) 0.0583(18) -0.0035(12) -0.0261(13) -0.0024(11)
O2 0.0467(15) 0.0377(13) 0.0526(17) 0.0053(12) -0.0185(12) -0.0076(11)
O3 0.0425(14) 0.0402(13) 0.0523(17) -0.0035(12) -0.0238(12) -0.0061(11)
O4 0.0388(13) 0.0292(12) 0.080(2) 0.0155(12) -0.0224(12) -0.0148(10)
O5 0.071(2) 0.0516(17) 0.080(2) -0.0005(16) -0.0064(16) -0.0355(15)
O6 0.0542(17) 0.092(2) 0.0548(19) -0.0058(16) -0.0072(13) -0.0427(16)
O7 0.0467(17) 0.097(3) 0.069(2) -0.0083(19) -0.0052(14) -0.0194(17)
O8 0.086(2) 0.0586(19) 0.070(2) -0.0161(17) -0.0034(18) -0.0268(17)
O9 0.107(3) 0.160(4) 0.094(3) -0.075(3) 0.009(2) -0.009(3)
O12 0.101(3) 0.089(2) 0.090(3) 0.025(2) -0.026(2) -0.067(2)
O10 0.0512(16) 0.0505(16) 0.064(2) 0.0133(14) -0.0195(13) -0.0207(13)
O11 0.0670(19) 0.0467(15) 0.061(2) 0.0113(13) -0.0254(15) -0.0213(14)
O13 0.0521(16) 0.0449(15) 0.064(2) -0.0048(14) -0.0200(14) -0.0007(12)
O14 0.0532(16) 0.0494(16) 0.0551(19) -0.0039(13) -0.0116(13) -0.0051(13)
O15 0.093(3) 0.080(2) 0.080(3) -0.043(2) -0.0142(19) 0.010(2)
O16 0.071(2) 0.0468(17) 0.076(2) 0.0124(15) -0.0414(17) -0.0273(16)
O17 0.184(6) 0.102(4) 0.253(8) 0.008(5) -0.085(6) -0.024(4)
O18 0.095(3) 0.094(3) 0.139(4) 0.010(3) -0.018(3) -0.036(3)

loop_
_atom_type_symbol
_atom_type_description
_atom_type_scat_dispersion_real
_atom_type_scat_dispersion_imag
_atom_type_scat_source
C C 0.0033 0.0016 'International Tables Vol C Tables 4.2.6.8 and 6.1.1.4'
H H 0.0000 0.0000 'International Tables Vol C Tables 4.2.6.8 and 6.1.1.4'
Gd Gd -0.1653 3.9035 'International Tables Vol C Tables 4.2.6.8 and 6.1.1.4'
N N 0.0061 0.0033 'International Tables Vol C Tables 4.2.6.8 and 6.1.1.4'
O O 0.0106 0.0060 'International Tables Vol C Tables 4.2.6.8 and 6.1.1.4'

loop_
_geom_angle_atom_site_label_1
_geom_angle_atom_site_label_2
_geom_angle_atom_site_label_3
_geom_angle
_geom_angle_site_symmetry_1
_geom_angle_site_symmetry_3
O1 Gd1 O2 151.98(10) . .
O1 Gd1 O16 76.01(10) . .
O2 Gd1 O16 88.17(10) . .
O1 Gd1 O8 92.47(10) . .
O2 Gd1 O8 79.94(10) . .
O16 Gd1 O8 129.79(12) . .
O1 Gd1 O10 122.08(9) . .
O2 Gd1 O10 82.32(9) . .
O16 Gd1 O10 151.02(11) . .
O8 Gd1 O10 75.41(11) . .
O1 Gd1 O11 70.62(9) . .
O2 Gd1 O11 130.35(9) . .
O16 Gd1 O11 140.98(10) . .
O8 Gd1 O11 72.09(11) . .
O10 Gd1 O11 51.63(9) . .
O1 Gd1 O14 79.63(9) . .
O2 Gd1 O14 120.69(9) . .
O16 Gd1 O14 79.93(11) . .
O8 Gd1 O14 146.70(11) . .
O10 Gd1 O14 81.58(10) . .
O11 Gd1 O14 74.78(10) . .
O1 Gd1 O7 78.14(10) . .
O2 Gd1 O7 76.16(10) . .
O16 Gd1 O7 78.74(12) . .
O8 Gd1 O7 51.06(11) . .
O10 Gd1 O7 124.63(11) . .
O11 Gd1 O7 112.59(11) . .
O14 Gd1 O7 152.24(10) . .
O1 Gd1 O13 125.22(9) . .
O2 Gd1 O13 69.99(9) . .
O16 Gd1 O13 73.96(11) . .
O8 Gd1 O13 141.40(11) . .
O10 Gd1 O13 77.05(9) . .
O11 Gd1 O13 109.86(10) . .
O14 Gd1 O13 50.82(9) . .
O7 Gd1 O13 136.63(11) . .
O6 C1 H1A 109.5 . .
O6 C1 H1B 109.5 . .
H1A C1 H1B 109.5 . .
O6 C1 H1C 109.5 . .
H1A C1 H1C 109.5 . .
H1B C1 H1C 109.5 . .
O6 C2 C4 124.1(3) . 2_465
O6 C2 C3 115.7(3) . .
C4 C2 C3 120.2(3) 2_465 .
C4 C3 C2 118.9(3) . .
C4 C3 C5 120.4(3) . .
C2 C3 C5 120.6(3) . .
C3 C4 C2 120.9(4) . 2_465
C3 C4 H4 119.6 . .
C2 C4 H4 119.6 2_465 .
O3 C5 C3 107.1(3) . .
O3 C5 H5A 110.3 . .
C3 C5 H5A 110.3 . .
O3 C5 H5B 110.3 . .
C3 C5 H5B 110.3 . .
H5A C5 H5B 108.6 . .
O3 C6 C7 124.0(3) . .
O3 C6 C11 116.4(3) . .
C7 C6 C11 119.6(3) . .
C8 C7 C6 120.3(4) . .
C8 C7 H7 119.9 . .
C6 C7 H7 119.9 . .
C7 C8 C9 120.9(4) . .
C7 C8 H8 119.5 . .
C9 C8 H8 119.5 . .
C10 C9 C8 119.0(4) . .
C10 C9 H9 120.5 . .
C8 C9 H9 120.5 . .
C9 C10 C11 121.8(4) . .
C9 C10 H10 119.1 . .
C11 C10 H10 119.1 . .
C10 C11 C6 118.4(3) . .
C10 C11 C12 118.3(3) . .
C6 C11 C12 123.3(3) . .
O1 C12 N2 122.1(3) . .
O1 C12 C11 119.9(3) . .
N2 C12 C11 118.1(3) . .
N2 C13 C14 111.3(3) . .
N2 C13 H13A 109.4 . .
C14 C13 H13A 109.4 . .
N2 C13 H13B 109.4 . .
C14 C13 H13B 109.4 . .
H13A C13 H13B 108.0 . .
N4 C14 C15 121.2(4) . .
N4 C14 C13 117.1(3) . .
C15 C14 C13 121.7(4) . .
C16 C15 C14 118.8(5) . .
C16 C15 H15 120.6 . .
C14 C15 H15 120.6 . .
C17 C16 C15 119.8(5) . .
C17 C16 H16 120.1 . .
C15 C16 H16 120.1 . .
C16 C17 C18 117.7(5) . .
C16 C17 H17 121.2 . .
C18 C17 H17 121.2 . .
N4 C18 C17 124.4(5) . .
N4 C18 H18 117.8 . .
C17 C18 H18 117.8 . .
N3 C19 C20 123.7(6) . .
N3 C19 H19 118.2 . .
C20 C19 H19 118.2 . .
C21 C20 C19 117.7(5) . .
C21 C20 H20 121.2 . .
C19 C20 H20 121.2 . .
C20 C21 C22 119.6(5) . .
C20 C21 H21 120.2 . .
C22 C21 H21 120.2 . .
O4 C31 C30 122.3(3) . .
O4 C31 C26 116.9(3) . .
C30 C31 C26 120.8(3) . .
C23 C22 C21 119.4(5) . .
C23 C22 H22 120.3 . .
C21 C22 H22 120.3 . .
N3 C23 C22 121.6(4) . .
N3 C23 C24 116.6(3) . .
C22 C23 C24 121.8(4) . .
N1 C24 C23 110.8(3) . .
N1 C24 H24A 109.5 . .
C23 C24 H24A 109.5 . .
N1 C24 H24B 109.5 . .
C23 C24 H24B 109.5 . .
H24A C24 H24B 108.1 . .
O2 C25 N1 122.0(3) . .
O2 C25 C26 120.1(3) . .
N1 C25 C26 117.9(3) . .
C31 C26 C27 117.9(3) . .
C31 C26 C25 124.9(3) . .
C27 C26 C25 117.1(3) . .
C28 C27 C26 121.2(3) . .
C28 C27 H27 119.4 . .
C26 C27 H27 119.4 . .
C29 C28 C27 119.4(3) . .
C29 C28 H28 120.3 . .
C27 C28 H28 120.3 . .
C30 C29 C28 121.2(3) . .
C30 C29 H29 119.4 . .
C28 C29 H29 119.4 . .
C29 C30 C31 119.4(3) . .
C29 C30 H30 120.3 . .
C31 C30 H30 120.3 . .
O4 C32 C34 104.0(3) . .
O4 C32 H32A 111.0 . .
C34 C32 H32A 111.0 . .
O4 C32 H32B 111.0 . .
C34 C32 H32B 111.0 . .
H32A C32 H32B 109.0 . .
C34 C33 C35 121.8(4) . 2_646
C34 C33 H33 119.1 . .
C35 C33 H33 119.1 2_646 .
C33 C34 C35 119.8(3) . .
C33 C34 C32 119.7(4) . .
C35 C34 C32 120.5(4) . .
O5 C35 C33 124.9(4) . 2_646
O5 C35 C34 116.7(3) . .
C33 C35 C34 118.4(4) 2_646 .
O5 C36 H36A 109.5 . .
O5 C36 H36B 109.5 . .
H36A C36 H36B 109.5 . .
O5 C36 H36C 109.5 . .
H36A C36 H36C 109.5 . .
H36B C36 H36C 109.5 . .
C38 C37 H37A 109.5 . .
C38 C37 H37B 109.5 . .
H37A C37 H37B 109.5 . .
C38 C37 H37C 109.5 . .
H37A C37 H37C 109.5 . .
H37B C37 H37C 109.5 . .
O18 C38 C37 107.0(6) . .
O18 C38 H38A 110.3 . .
C37 C38 H38A 110.3 . .
O18 C38 H38B 110.3 . .
C37 C38 H38B 110.3 . .
H38A C38 H38B 108.6 . .
O17 C39 O18 119.2(8) . .
O17 C39 C40 124.8(7) . .
O18 C39 C40 115.9(6) . .
C39 C40 H40A 109.5 . .
C39 C40 H40B 109.5 . .
H40A C40 H40B 109.5 . .
C39 C40 H40C 109.5 . .
H40A C40 H40C 109.5 . .
H40B C40 H40C 109.5 . .
C25 N1 C24 124.9(3) . .
C12 N2 C13 123.9(3) . .
C23 N3 C19 118.1(4) . .
C14 N4 C18 118.1(4) . .
O9 N5 O8 122.2(5) . .
O9 N5 O7 121.7(5) . .
O8 N5 O7 116.1(4) . .
O12 N6 O11 122.6(4) . .
O12 N6 O10 121.9(4) . .
O11 N6 O10 115.5(3) . .
O15 N7 O13 122.4(4) . .
O15 N7 O14 121.1(4) . .
O13 N7 O14 116.5(3) . .
C12 O1 Gd1 167.9(3) . .
C25 O2 Gd1 154.2(2) . .
C6 O3 C5 120.6(3) . .
C31 O4 C32 120.9(3) . .
C35 O5 C36 117.7(3) . .
C2 O6 C1 117.9(3) . .
N5 O7 Gd1 94.5(3) . .
N5 O8 Gd1 98.3(3) . .
N6 O10 Gd1 96.9(2) . .
N6 O11 Gd1 96.0(2) . .
N7 O13 Gd1 95.5(2) . .
N7 O14 Gd1 96.5(2) . .
Gd1 O16 H1W 124(3) . .
Gd1 O16 H2W 115(3) . .
H1W O16 H2W 112(3) . .
C39 O18 C38 119.9(6) . .

loop_
_geom_bond_atom_site_label_1
_geom_bond_atom_site_label_2
_geom_bond_distance
_geom_bond_site_symmetry_2
Gd1 O1 2.332(2) .
Gd1 O2 2.332(2) .
Gd1 O16 2.338(3) .
Gd1 O8 2.438(3) .
Gd1 O10 2.453(3) .
Gd1 O11 2.482(3) .
Gd1 O14 2.486(3) .
Gd1 O7 2.508(3) .
Gd1 O13 2.516(3) .
C1 O6 1.414(5) .
C1 H1A 0.9600 .
C1 H1B 0.9600 .
C1 H1C 0.9600 .
C2 O6 1.376(4) .
C2 C4 1.381(5) 2_465
C2 C3 1.397(5) .
C3 C4 1.381(5) .
C3 C5 1.496(5) .
C4 C2 1.381(5) 2_465
C4 H4 0.9300 .
C5 O3 1.438(4) .
C5 H5A 0.9700 .
C5 H5B 0.9700 .
C6 O3 1.356(4) .
C6 C7 1.389(5) .
C6 C11 1.409(5) .
C7 C8 1.368(5) .
C7 H7 0.9300 .
C8 C9 1.382(6) .
C8 H8 0.9300 .
C9 C10 1.377(5) .
C9 H9 0.9300 .
C10 C11 1.384(5) .
C10 H10 0.9300 .
C11 C12 1.490(4) .
C12 O1 1.246(4) .
C12 N2 1.321(4) .
C13 N2 1.463(4) .
C13 C14 1.503(5) .
C13 H13A 0.9700 .
C13 H13B 0.9700 .
C14 N4 1.327(5) .
C14 C15 1.386(5) .
C15 C16 1.381(7) .
C15 H15 0.9300 .
C16 C17 1.354(8) .
C16 H16 0.9300 .
C17 C18 1.357(7) .
C17 H17 0.9300 .
C18 N4 1.330(6) .
C18 H18 0.9300 .
C19 N3 1.340(6) .
C19 C20 1.355(8) .
C19 H19 0.9300 .
C20 C21 1.347(9) .
C20 H20 0.9300 .
C21 C22 1.378(8) .
C21 H21 0.9300 .
C31 O4 1.364(4) .
C31 C30 1.389(4) .
C31 C26 1.395(4) .
C22 C23 1.360(6) .
C22 H22 0.9300 .
C23 N3 1.313(5) .
C23 C24 1.500(5) .
C24 N1 1.458(4) .
C24 H24A 0.9700 .
C24 H24B 0.9700 .
C25 O2 1.251(4) .
C25 N1 1.324(4) .
C25 C26 1.500(4) .
C26 C27 1.395(5) .
C27 C28 1.378(5) .
C27 H27 0.9300 .
C28 C29 1.371(5) .
C28 H28 0.9300 .
C29 C30 1.370(5) .
C29 H29 0.9300 .
C30 H30 0.9300 .
C32 O4 1.441(4) .
C32 C34 1.504(5) .
C32 H32A 0.9700 .
C32 H32B 0.9700 .
C33 C34 1.375(6) .
C33 C35 1.391(5) 2_646
C33 H33 0.9300 .
C34 C35 1.398(6) .
C35 O5 1.367(5) .
C35 C33 1.391(5) 2_646
C36 O5 1.422(6) .
C36 H36A 0.9600 .
C36 H36B 0.9600 .
C36 H36C 0.9600 .
C37 C38 1.484(9) .
C37 H37A 0.9600 .
C37 H37B 0.9600 .
C37 H37C 0.9600 .
C38 O18 1.452(7) .
C38 H38A 0.9700 .
C38 H38B 0.9700 .
C39 O17 1.188(7) .
C39 O18 1.305(7) .
C39 C40 1.471(8) .
C40 H40A 0.9600 .
C40 H40B 0.9600 .
C40 H40C 0.9600 .
N5 O9 1.216(5) .
N5 O8 1.248(5) .
N5 O7 1.264(5) .
N6 O12 1.203(4) .
N6 O11 1.261(4) .
N6 O10 1.280(4) .
N7 O15 1.210(4) .
N7 O13 1.254(4) .
N7 O14 1.270(4) .
O16 H1W 0.859(18) .
O16 H2W 0.861(18) .
